data_7002693
loop_
_publ_author_name
'Yu, Fan'
'Kong, Xiang-Jian'
'Zheng, Yun-Yun'
'Ren, Yan-Ping'
'Long, La-Sheng'
'Huang, Rong-Bin'
'Zheng, Lan-Sun'

_publ_section_title
;
 pH-dependent assembly of 0D to 3D Keggin-based coordination polymers:
 Structures and catalytic properties
;
_journal_issue 43
_journal_name_full 'Dalton Transactions'
_journal_page_first 9503
_journal_page_last 9509
_journal_paper_doi 10.1039/b911606k
_journal_year 2009
_chemical_formula_sum 'C100 H102 Cu6 N20 O93 Si2 W24'
_chemical_formula_weight 7921.84
_chemical_name_systematic
;
?
;
_space_group_IT_number 55
_symmetry_cell_setting orthorhombic
_symmetry_space_group_name_Hall '-P 2 2ab'
_symmetry_space_group_name_H-M 'P b a m'
_atom_sites_solution_hydrogens geom
_atom_sites_solution_primary direct
_atom_sites_solution_secondary difmap
_audit_creation_method SHELXL-97
_cell_angle_alpha 90.00
_cell_angle_beta 90.00
_cell_angle_gamma 90.00
_cell_formula_units_Z 2
_cell_length_a 27.022(5)
_cell_length_b 28.597(5)
_cell_length_c 11.116(2)
_cell_measurement_temperature 298(2)
_cell_volume 8590(3)
_computing_cell_refinement 'SHELXTL-Plus (Sheldrick, 1990)'
_computing_data_collection 'SHELXTL-Plus (Sheldrick, 1990)'
_computing_data_reduction 'SHELXTL-Plus (Sheldrick, 1990)'
_computing_molecular_graphics 'SHELXTL V.5.0 (Sheldrick, 1997)'
_computing_publication_material 'SHELXL-97 (Sheldrick, 1997)'
_computing_structure_refinement 'SHELXL-97 (Sheldrick, 1997)'
_computing_structure_solution 'SHELXS-97 (Sheldrick, 1990)'
_diffrn_ambient_temperature 298(2)
_diffrn_measured_fraction_theta_full 0.975
_diffrn_measured_fraction_theta_max 0.975
_diffrn_measurement_device_type 'Bruker Smart Apex CCD area detector'
_diffrn_measurement_method 'phi and omega scans'
_diffrn_radiation_monochromator graphite
_diffrn_radiation_source 'fine-focus sealed tube'
_diffrn_radiation_type MoK\a
_diffrn_radiation_wavelength 0.71073
_diffrn_reflns_av_R_equivalents 0.0631
_diffrn_reflns_av_sigmaI/netI 0.0423
_diffrn_reflns_limit_h_max 32
_diffrn_reflns_limit_h_min -32
_diffrn_reflns_limit_k_max 34
_diffrn_reflns_limit_k_min -33
_diffrn_reflns_limit_l_max 13
_diffrn_reflns_limit_l_min -13
_diffrn_reflns_number 59581
_diffrn_reflns_theta_full 25.00
_diffrn_reflns_theta_max 25.00
_diffrn_reflns_theta_min 1.51
_exptl_absorpt_coefficient_mu 16.827
_exptl_absorpt_correction_T_max 0.6322
_exptl_absorpt_correction_T_min 0.1621
_exptl_absorpt_correction_type multi-scan
_exptl_absorpt_process_details '(SADABS; Bruker, 2001)'
_exptl_crystal_colour Blue
_exptl_crystal_density_diffrn 3.063
_exptl_crystal_density_meas ?
_exptl_crystal_density_method .
_exptl_crystal_description stick
_exptl_crystal_F_000 7128
_exptl_crystal_size_max 0.17
_exptl_crystal_size_mid 0.03
_exptl_crystal_size_min 0.03
_refine_diff_density_max 2.853
_refine_diff_density_min -2.567
_refine_diff_density_rms 0.371
_refine_ls_extinction_method none
_refine_ls_goodness_of_fit_ref 1.192
_refine_ls_hydrogen_treatment constr
_refine_ls_matrix_type full
_refine_ls_number_parameters 615
_refine_ls_number_reflns 7797
_refine_ls_number_restraints 155
_refine_ls_restrained_S_all 1.184
_refine_ls_R_factor_all 0.0882
_refine_ls_R_factor_gt 0.0809
_refine_ls_shift/su_max 0.016
_refine_ls_shift/su_mean 0.000
_refine_ls_structure_factor_coef Fsqd
_refine_ls_weighting_details 'calc w=1/[\s^2^(Fo^2^)+(0.0625P)^2^+525.1966P] where P=(Fo^2^+2Fc^2^)/3'
_refine_ls_weighting_scheme calc
_refine_ls_wR_factor_gt 0.1775
_refine_ls_wR_factor_ref 0.1817
_reflns_number_gt 7095
_reflns_number_total 7797
_reflns_threshold_expression >2sigma(I)
_cod_data_source_file b911606k.txt
_cod_data_source_block complex_4
_cod_depositor_comments
;
The following automatic conversions were performed:
'_symmetry_cell_setting' value 'Orthorhombic' changed to 'orthorhombic'
according to '/home/saulius/struct/CIF-dictionaries/cif_core.dic'
dictionary named 'cif_core.dic' version 2.4.1 from 2010-06-29.

Automatic conversion script
Id: cif_fix_enum 1527 2010-12-29 10:47:43Z saulius 
;
_cod_original_sg_symbol_H-M Pbam
_cod_database_code 7002693

loop_
_symmetry_equiv_pos_as_xyz
'x, y, z'
'-x, -y, z'
'-x+1/2, y+1/2, -z'
'x+1/2, -y+1/2, -z'
'-x, -y, -z'
'x, y, -z'
'x-1/2, -y-1/2, z'
'-x-1/2, y-1/2, z'

loop_
_atom_site_label
_atom_site_type_symbol
_atom_site_fract_x
_atom_site_fract_y
_atom_site_fract_z
_atom_site_U_iso_or_equiv
_atom_site_adp_type
_atom_site_occupancy
_atom_site_symmetry_multiplicity
_atom_site_calc_flag
_atom_site_refinement_flags
_atom_site_disorder_assembly
_atom_site_disorder_group
W1 W 0.31727(4) 0.54043(3) 0.5000 0.0231(3) Uani 1 2 d S . .
W2 W 0.34197(3) 0.34901(3) 0.27454(7) 0.0302(2) Uani 1 1 d . . .
W3 W 0.26648(4) 0.30272(3) 0.5000 0.0256(3) Uani 1 2 d S . .
W4 W 0.36688(3) 0.46914(3) 0.27687(8) 0.0353(2) Uani 1 1 d . . .
W5 W 0.41791(4) 0.39636(4) 0.5000 0.0331(3) Uani 1 2 d S . .
W6 W 0.23991(4) 0.49333(3) 0.27828(9) 0.0400(3) Uani 1 1 d . . .
W7 W 0.21452(3) 0.37329(3) 0.27819(9) 0.0368(2) Uani 1 1 d . . .
W8 W 0.16442(5) 0.44431(5) 0.5000 0.0610(5) Uani 1 2 d S . .
Si1 Si 0.2913(3) 0.4212(2) 0.5000 0.0229(15) Uani 1 2 d S . .
O1 O 0.2433(9) 0.4288(8) 0.591(2) 0.020(5) Uani 0.50 1 d PU . .
O2 O 0.2822(8) 0.3754(8) 0.419(2) 0.019(5) Uani 0.50 1 d PU . .
O3 O 0.3388(8) 0.4110(8) 0.412(2) 0.017(5) Uani 0.50 1 d PU . .
O4 O 0.3005(8) 0.4672(7) 0.5778(19) 0.012(5) Uani 0.50 1 d PU . .
O5 O 0.1866(9) 0.4885(6) 0.380(3) 0.107(10) Uani 1 1 d . . .
O6 O 0.2541(7) 0.2420(6) 0.5000 0.027(4) Uani 1 2 d SU . .
O7 O 0.2265(9) 0.4330(6) 0.216(3) 0.099(10) Uani 1 1 d . . .
O8 O 0.4159(8) 0.4437(7) 0.620(2) 0.074(6) Uani 1 1 d U . .
O9 O 0.1671(9) 0.3975(6) 0.380(2) 0.096(9) Uani 1 1 d . . .
O10 O 0.3599(8) 0.4085(7) 0.210(2) 0.077(6) Uani 1 1 d U . .
O11 O 0.1786(8) 0.3495(8) 0.164(2) 0.087(7) Uani 1 1 d . . .
O12 O 0.2164(9) 0.5279(6) 0.167(2) 0.083(7) Uani 1 1 d . . .
O13 O 0.3045(6) 0.4851(8) 0.2118(17) 0.073(7) Uani 1 1 d . . .
O14 O 0.3168(5) 0.3033(7) 0.3812(17) 0.062(6) Uani 1 1 d . . .
O15 O 0.2779(6) 0.3595(6) 0.2153(18) 0.064(6) Uani 1 1 d . . .
O16 O 0.3670(6) 0.3137(5) 0.1663(15) 0.050(4) Uani 1 1 d . . .
O17 O 0.4063(7) 0.4920(6) 0.1687(15) 0.051(4) Uani 1 1 d . . .
O18 O 0.1013(8) 0.4573(8) 0.5000 0.057(7) Uani 1 2 d S . .
O19 O 0.3630(7) 0.5203(7) 0.3812(17) 0.061(5) Uani 1 1 d U . .
O20 O 0.3967(9) 0.3534(5) 0.3816(18) 0.085(8) Uani 1 1 d . . .
O21 O 0.2217(5) 0.3224(7) 0.3805(15) 0.060(6) Uani 1 1 d . . .
O22 O 0.2672(5) 0.5400(7) 0.3800(15) 0.059(5) Uani 1 1 d . . .
O23 O 0.4788(9) 0.3860(8) 0.5000 0.048(6) Uani 1 2 d SU . .
O24 O 0.3313(8) 0.5991(7) 0.5000 0.040(5) Uani 1 2 d SU . .
Cu1 Cu 0.33398(11) 0.16048(11) 0.5000 0.0210(7) Uani 1 2 d S . .
Cu2 Cu 0.20602(10) 0.17667(10) 0.5000 0.0123(6) Uani 1 2 d S . .
Cu3 Cu 0.5000 0.5000 0.1631(5) 0.0727(15) Uani 1 2 d S . .
O1W O 0.3568(9) 0.0793(8) 0.5000 0.055(7) Uani 1 2 d S . .
O2W O 0.5000 0.5000 0.336(3) 0.084(10) Uani 1 2 d S . .
O25 O 0.2670(6) 0.1411(6) 0.5000 0.018(4) Uani 1 2 d S . .
H25B H 0.2626 0.1088 0.5000 0.022 Uiso 1 2 calc SR . .
O26 O 0.5000 0.5000 0.0000 0.106(19) Uani 1 4 d S . .
N1 N 0.4016(9) 0.1900(8) 0.5000 0.029(5) Uani 1 2 d SU . .
N2 N 0.6383(7) 0.2906(7) 0.5000 0.014(4) Uani 1 2 d SU . .
N3 N 0.3356(5) 0.1634(5) 0.6829(14) 0.022(3) Uani 1 1 d . . .
N4 N 0.2043(6) 0.1765(4) 0.3168(13) 0.019(3) Uani 1 1 d . . .
N5 N 0.5107(11) 0.4289(7) 0.165(2) 0.095(11) Uani 1 1 d D . .
N6 N 0.534(2) 0.1868(13) 0.172(4) 0.146(18) Uani 1 1 d . . .
C1 C 0.4070(11) 0.2326(13) 0.5000 0.042(8) Uani 1 2 d S . .
H1A H 0.3785 0.2509 0.5000 0.050 Uiso 1 2 calc SR . .
C2 C 0.4531(9) 0.2561(10) 0.5000 0.028(6) Uani 1 2 d S . .
H2A H 0.4545 0.2886 0.5000 0.033 Uiso 1 2 calc SR . .
C3 C 0.4962(10) 0.2295(10) 0.5000 0.027(6) Uani 1 2 d SU . .
C4 C 0.5457(11) 0.2497(9) 0.5000 0.028(6) Uani 1 2 d S . .
C5 C 0.5534(16) 0.2980(14) 0.5000 0.059(10) Uani 1 2 d SU . .
H5A H 0.5263 0.3179 0.5000 0.071 Uiso 1 2 calc SR . .
C6 C 0.5986(12) 0.3159(11) 0.5000 0.038(7) Uani 1 2 d SU . .
H6A H 0.6019 0.3483 0.5000 0.045 Uiso 1 2 calc SR . .
C7 C 0.6321(12) 0.2455(11) 0.5000 0.049(9) Uani 1 2 d S . .
H7A H 0.6600 0.2265 0.5000 0.059 Uiso 1 2 calc SR . .
C8 C 0.5855(12) 0.2244(12) 0.5000 0.039(7) Uani 1 2 d SU . .
H8A H 0.5830 0.1920 0.5000 0.047 Uiso 1 2 calc SR . .
C9 C 0.4877(13) 0.1810(10) 0.5000 0.056(11) Uani 1 2 d S . .
H9A H 0.5140 0.1601 0.5000 0.067 Uiso 1 2 calc SR . .
C10 C 0.4391(12) 0.1651(11) 0.5000 0.063(13) Uani 1 2 d S . .
H10A H 0.4343 0.1329 0.5000 0.075 Uiso 1 2 calc SR . .
C11 C 0.3386(10) 0.2008(10) 0.747(3) 0.055(7) Uani 1 1 d U . .
H11A H 0.3405 0.2291 0.7064 0.066 Uiso 1 1 calc R . .
C12 C 0.3391(12) 0.2029(7) 0.869(2) 0.061(9) Uani 1 1 d . . .
H12A H 0.3404 0.2318 0.9074 0.073 Uiso 1 1 calc R . .
C13 C 0.3379(8) 0.1648(7) 0.9340(18) 0.032(5) Uani 1 1 d . . .
C14 C 0.3343(17) 0.1245(9) 0.869(2) 0.092(14) Uani 1 1 d . . .
H14A H 0.3315 0.0959 0.9083 0.111 Uiso 1 1 calc R . .
C15 C 0.3349(11) 0.1265(10) 0.745(3) 0.060(7) Uani 1 1 d U . .
H15A H 0.3346 0.0982 0.7043 0.072 Uiso 1 1 calc R . .
C16 C 0.2051(8) 0.2144(8) 0.254(2) 0.038(5) Uani 1 1 d U . .
H16A H 0.2059 0.2424 0.2968 0.045 Uiso 1 1 calc R . .
C17 C 0.2050(9) 0.2174(9) 0.133(2) 0.052(6) Uani 1 1 d U . .
H17A H 0.2068 0.2462 0.0939 0.062 Uiso 1 1 calc R . .
C18 C 0.2022(7) 0.1784(6) 0.0718(17) 0.025(4) Uani 1 1 d U . .
C19 C 0.2022(16) 0.1372(9) 0.131(2) 0.086(13) Uani 1 1 d . . .
H19A H 0.2034 0.1084 0.0927 0.103 Uiso 1 1 calc R . .
C20 C 0.2003(11) 0.1420(11) 0.257(3) 0.061(7) Uani 1 1 d U . .
H20A H 0.1951 0.1145 0.2993 0.073 Uiso 1 1 calc R . .
C21 C 0.4719(10) 0.4013(8) 0.130(4) 0.21(4) Uani 1 1 d D . .
H21A H 0.4428 0.4150 0.1025 0.257 Uiso 1 1 calc R . .
C22 C 0.4756(8) 0.3536(8) 0.135(3) 0.16(3) Uani 1 1 d D . .
H22A H 0.4483 0.3353 0.1155 0.192 Uiso 1 1 calc R . .
C23 C 0.5190(9) 0.3324(7) 0.167(2) 0.064(8) Uani 1 1 d D . .
C24 C 0.5590(10) 0.3603(10) 0.191(6) 0.24(5) Uani 1 1 d D . .
H24A H 0.5890 0.3466 0.2125 0.286 Uiso 1 1 calc R . .
C25 C 0.5554(11) 0.4080(10) 0.185(7) 0.29(6) Uani 1 1 d D . .
H25A H 0.5836 0.4263 0.1947 0.342 Uiso 1 1 calc R . .
C26 C 0.5250(12) 0.2844(14) 0.169(2) 0.071(9) Uani 1 1 d D . .
C27 C 0.5692(16) 0.2637(18) 0.168(3) 0.111(15) Uani 1 1 d D . .
H27A H 0.5976 0.2821 0.1669 0.133 Uiso 1 1 calc R . .
C28 C 0.573(2) 0.219(2) 0.170(4) 0.14(2) Uani 1 1 d D . .
H28A H 0.6053 0.2062 0.1701 0.163 Uiso 1 1 calc R . .
C29 C 0.4882(17) 0.2068(15) 0.174(4) 0.110(14) Uani 1 1 d D . .
H29A H 0.4602 0.1879 0.1783 0.132 Uiso 1 1 calc R . .
C30 C 0.4832(15) 0.2527(12) 0.170(3) 0.087(11) Uani 1 1 d D . .
H30A H 0.4515 0.2652 0.1675 0.104 Uiso 1 1 calc R . .
O3W O 0.1693(16) 0.0387(15) 0.0000 0.113(12) Uani 1 2 d SU . .
O4W O 0.2336(19) -0.2011(15) 1.0000 0.130(18) Uani 1 2 d S . .
O5W O 0.2101(11) -0.0771(10) 1.0000 0.065(8) Uani 1 2 d S . .

loop_
_atom_site_aniso_label
_atom_site_aniso_U_11
_atom_site_aniso_U_22
_atom_site_aniso_U_33
_atom_site_aniso_U_23
_atom_site_aniso_U_13
_atom_site_aniso_U_12
W1 0.0280(6) 0.0061(4) 0.0352(6) 0.000 0.000 0.0003(4)
W2 0.0443(5) 0.0197(4) 0.0266(4) -0.0057(3) 0.0034(4) 0.0011(3)
W3 0.0253(6) 0.0080(5) 0.0436(7) 0.000 0.000 -0.0065(4)
W4 0.0382(5) 0.0363(5) 0.0313(5) 0.0105(4) 0.0008(4) -0.0137(4)
W5 0.0171(6) 0.0167(5) 0.0655(9) 0.000 0.000 0.0009(4)
W6 0.0419(5) 0.0284(5) 0.0498(6) 0.0156(4) -0.0019(4) 0.0066(4)
W7 0.0387(5) 0.0300(4) 0.0418(5) -0.0018(4) -0.0085(4) -0.0076(4)
W8 0.0233(7) 0.0300(7) 0.1296(16) 0.000 0.000 0.0027(6)
Si1 0.028(4) 0.011(3) 0.029(4) 0.000 0.000 -0.002(3)
O1 0.020(5) 0.020(5) 0.020(5) 0.0000(10) 0.0000(10) 0.0001(10)
O2 0.019(5) 0.019(5) 0.019(5) 0.0000(10) -0.0001(10) -0.0001(10)
O3 0.017(5) 0.017(5) 0.017(5) -0.0002(10) 0.0002(10) -0.0001(10)
O4 0.012(5) 0.012(5) 0.012(5) -0.0001(10) 0.0000(10) -0.0002(10)
O5 0.123(19) 0.024(9) 0.17(3) -0.039(13) 0.082(19) -0.022(11)
O6 0.027(4) 0.027(4) 0.027(4) 0.000 0.000 -0.0002(10)
O7 0.110(18) 0.027(9) 0.16(3) -0.012(12) 0.083(18) 0.000(10)
O8 0.080(7) 0.069(7) 0.075(7) -0.005(5) 0.016(5) -0.005(5)
O9 0.112(17) 0.029(9) 0.15(2) -0.011(12) 0.097(17) -0.008(10)
O10 0.082(7) 0.070(7) 0.080(7) 0.004(5) -0.013(5) -0.007(5)
O11 0.082(15) 0.106(17) 0.073(15) 0.023(13) -0.013(12) -0.058(13)
O12 0.110(17) 0.046(11) 0.094(16) 0.005(11) -0.039(14) 0.040(11)
O13 0.030(9) 0.138(19) 0.049(11) -0.053(12) -0.008(8) 0.019(10)
O14 0.026(8) 0.087(13) 0.073(12) 0.067(11) 0.017(8) 0.016(8)
O15 0.046(10) 0.064(11) 0.081(14) 0.052(11) 0.017(10) 0.013(9)
O16 0.069(11) 0.040(9) 0.040(9) -0.016(8) 0.017(8) 0.017(8)
O17 0.068(11) 0.044(9) 0.042(9) -0.004(8) 0.005(9) -0.020(8)
O18 0.021(11) 0.028(11) 0.12(2) 0.000 0.000 0.006(9)
O19 0.057(6) 0.070(6) 0.057(6) -0.012(5) 0.002(5) 0.004(5)
O20 0.16(2) 0.017(8) 0.079(14) 0.016(8) -0.090(15) -0.029(10)
O21 0.026(8) 0.107(15) 0.048(10) 0.053(10) 0.022(7) 0.020(9)
O22 0.024(8) 0.113(15) 0.039(10) -0.032(10) -0.008(7) 0.014(9)
O23 0.048(6) 0.048(6) 0.048(6) 0.000 0.000 0.0002(10)
O24 0.040(7) 0.035(6) 0.045(7) 0.000 0.000 -0.001(5)
Cu1 0.0157(15) 0.0242(16) 0.0230(17) 0.000 0.000 -0.0055(13)
Cu2 0.0125(14) 0.0179(14) 0.0066(13) 0.000 0.000 0.0008(11)
Cu3 0.092(4) 0.063(3) 0.063(3) 0.000 0.000 -0.009(3)
O1W 0.049(14) 0.038(13) 0.078(19) 0.000 0.000 -0.011(11)
O2W 0.10(2) 0.11(2) 0.044(16) 0.000 0.000 -0.06(2)
O25 0.005(8) 0.025(9) 0.024(9) 0.000 0.000 0.003(7)
O26 0.19(6) 0.05(3) 0.08(3) 0.000 0.000 0.02(3)
N1 0.026(7) 0.030(7) 0.031(7) 0.000 0.000 0.001(5)
N2 0.014(4) 0.015(4) 0.014(4) 0.000 0.000 -0.0001(10)
N3 0.009(7) 0.035(9) 0.021(8) 0.019(7) 0.003(6) -0.009(6)
N4 0.033(9) 0.006(6) 0.016(7) -0.004(6) 0.003(6) 0.003(6)
N5 0.12(3) 0.085(19) 0.077(19) -0.032(16) 0.060(19) -0.067(19)
N6 0.23(5) 0.07(2) 0.14(4) -0.02(2) -0.06(4) 0.06(3)
C1 0.012(14) 0.07(2) 0.05(2) 0.000 0.000 0.003(14)
C2 0.011(12) 0.024(14) 0.048(18) 0.000 0.000 -0.006(11)
C3 0.027(6) 0.027(6) 0.027(6) 0.000 0.000 0.0001(10)
C4 0.031(15) 0.008(11) 0.044(17) 0.000 0.000 -0.001(11)
C5 0.059(10) 0.059(10) 0.060(10) 0.000 0.000 0.0000(10)
C6 0.037(7) 0.037(7) 0.038(7) 0.000 0.000 0.0000(10)
C7 0.025(16) 0.036(18) 0.09(3) 0.000 0.000 0.025(14)
C8 0.039(7) 0.039(7) 0.040(7) 0.000 0.000 0.0000(10)
C9 0.04(2) 0.008(13) 0.12(3) 0.000 0.000 0.003(13)
C10 0.029(18) 0.019(16) 0.14(4) 0.000 0.000 0.010(14)
C11 0.055(7) 0.055(7) 0.055(7) 0.0001(10) 0.0001(10) 0.0000(10)
C12 0.13(3) 0.018(10) 0.037(13) -0.001(10) 0.045(16) 0.012(13)
C13 0.037(12) 0.031(11) 0.027(11) 0.007(9) 0.000(9) -0.019(9)
C14 0.22(4) 0.026(13) 0.027(14) 0.004(11) -0.02(2) -0.027(19)
C15 0.060(7) 0.060(7) 0.060(7) 0.0000(10) -0.0001(10) -0.0001(10)
C16 0.038(5) 0.038(5) 0.038(5) 0.0000(10) 0.0000(10) 0.0000(10)
C17 0.052(6) 0.052(6) 0.052(6) 0.0002(10) 0.0000(10) -0.0001(10)
C18 0.025(4) 0.025(4) 0.025(4) 0.0001(10) 0.0000(10) 0.0000(10)
C19 0.22(4) 0.027(12) 0.014(11) -0.003(10) 0.008(18) -0.008(18)
C20 0.061(7) 0.061(7) 0.061(7) 0.0002(10) 0.0000(10) 0.0000(10)
C21 0.17(5) 0.05(2) 0.43(11) -0.05(4) 0.13(6) 0.02(3)
C22 0.07(3) 0.08(3) 0.32(8) -0.06(4) 0.11(4) -0.02(2)
C23 0.062(19) 0.08(2) 0.046(17) -0.001(16) -0.002(14) -0.002(17)
C24 0.12(4) 0.11(4) 0.48(13) -0.04(6) -0.11(6) -0.06(4)
C25 0.08(3) 0.12(4) 0.66(19) 0.00(8) -0.09(7) -0.05(3)
C26 0.07(2) 0.13(3) 0.018(12) -0.011(16) -0.002(13) 0.00(2)
C27 0.08(3) 0.13(4) 0.12(4) -0.04(3) 0.01(3) 0.02(3)
C28 0.15(5) 0.14(5) 0.12(4) -0.06(4) -0.03(4) 0.00(4)
C29 0.10(3) 0.09(3) 0.14(4) -0.01(3) -0.01(3) 0.01(3)
C30 0.11(3) 0.07(2) 0.09(3) -0.010(19) -0.02(2) 0.02(2)
O3W 0.113(12) 0.113(12) 0.113(12) 0.000 0.000 0.0000(10)
O4W 0.23(5) 0.14(3) 0.017(14) 0.000 0.000 0.08(3)
O5W 0.09(2) 0.076(19) 0.033(14) 0.000 0.000 0.019(16)

loop_
_atom_type_symbol
_atom_type_description
_atom_type_scat_dispersion_real
_atom_type_scat_dispersion_imag
_atom_type_scat_source
C C 0.0033 0.0016 'International Tables Vol C Tables 4.2.6.8 and 6.1.1.4'
H H 0.0000 0.0000 'International Tables Vol C Tables 4.2.6.8 and 6.1.1.4'
N N 0.0061 0.0033 'International Tables Vol C Tables 4.2.6.8 and 6.1.1.4'
O O 0.0106 0.0060 'International Tables Vol C Tables 4.2.6.8 and 6.1.1.4'
Si Si 0.0817 0.0704 'International Tables Vol C Tables 4.2.6.8 and 6.1.1.4'
Cu Cu 0.3201 1.2651 'International Tables Vol C Tables 4.2.6.8 and 6.1.1.4'
W W -0.8490 6.8722 'International Tables Vol C Tables 4.2.6.8 and 6.1.1.4'

loop_
_geom_angle_atom_site_label_1
_geom_angle_atom_site_label_2
_geom_angle_atom_site_label_3
_geom_angle
_geom_angle_site_symmetry_1
_geom_angle_site_symmetry_3
_geom_angle_publ_flag
O24 W1 O19 98.8(8) . 6_556 ?
O24 W1 O19 98.8(8) . . ?
O19 W1 O19 88.2(12) 6_556 . ?
O24 W1 O22 99.4(8) . . ?
O19 W1 O22 161.7(9) 6_556 . ?
O19 W1 O22 88.5(7) . . ?
O24 W1 O22 99.4(8) . 6_556 ?
O19 W1 O22 88.5(7) 6_556 6_556 ?
O19 W1 O22 161.7(9) . 6_556 ?
O22 W1 O22 89.2(10) . 6_556 ?
O24 W1 O4 158.0(5) . 6_556 ?
O19 W1 O4 96.5(8) 6_556 6_556 ?
O19 W1 O4 65.9(8) . 6_556 ?
O22 W1 O4 65.9(8) . 6_556 ?
O22 W1 O4 96.7(8) 6_556 6_556 ?
O24 W1 O4 158.0(5) . . ?
O19 W1 O4 65.9(8) 6_556 . ?
O19 W1 O4 96.5(8) . . ?
O22 W1 O4 96.7(8) . . ?
O22 W1 O4 65.9(8) 6_556 . ?
O4 W1 O4 44.0(10) 6_556 . ?
O16 W2 O15 102.2(9) . . ?
O16 W2 O14 100.1(9) . . ?
O15 W2 O14 89.9(7) . . ?
O16 W2 O20 100.0(10) . . ?
O15 W2 O20 157.8(10) . . ?
O14 W2 O20 86.2(8) . . ?
O16 W2 O10 99.3(9) . . ?
O15 W2 O10 87.8(8) . . ?
O14 W2 O10 160.5(10) . . ?
O20 W2 O10 88.7(8) . . ?
O16 W2 O3 157.0(8) . . ?
O15 W2 O3 94.3(9) . . ?
O14 W2 O3 95.9(9) . . ?
O20 W2 O3 64.5(8) . . ?
O10 W2 O3 65.1(9) . . ?
O16 W2 O2 157.3(8) . . ?
O15 W2 O2 64.0(8) . . ?
O14 W2 O2 63.7(8) . . ?
O20 W2 O2 94.9(10) . . ?
O10 W2 O2 98.1(9) . . ?
O3 W2 O2 45.7(8) . . ?
O6 W3 O21 99.8(8) . . ?
O6 W3 O21 99.8(8) . 6_556 ?
O21 W3 O21 89.7(10) . 6_556 ?
O6 W3 O14 98.3(7) . 6_556 ?
O21 W3 O14 161.9(9) . 6_556 ?
O21 W3 O14 88.1(6) 6_556 6_556 ?
O6 W3 O14 98.3(7) . . ?
O21 W3 O14 88.1(6) . . ?
O21 W3 O14 161.9(9) 6_556 . ?
O14 W3 O14 88.4(11) 6_556 . ?
O6 W3 O2 156.9(6) . 6_556 ?
O21 W3 O2 97.2(9) . 6_556 ?
O21 W3 O2 64.7(8) 6_556 6_556 ?
O14 W3 O2 65.6(8) 6_556 6_556 ?
O14 W3 O2 97.7(9) . 6_556 ?
O6 W3 O2 156.9(6) . . ?
O21 W3 O2 64.7(8) . . ?
O21 W3 O2 97.2(9) 6_556 . ?
O14 W3 O2 97.7(9) 6_556 . ?
O14 W3 O2 65.6(8) . . ?
O2 W3 O2 46.2(12) 6_556 . ?
O17 W4 O19 99.8(8) . . ?
O17 W4 O13 101.1(9) . . ?
O19 W4 O13 89.9(8) . . ?
O17 W4 O10 97.7(9) . . ?
O19 W4 O10 162.3(9) . . ?
O13 W4 O10 89.0(9) . . ?
O17 W4 O8 97.8(9) . 6_556 ?
O19 W4 O8 87.9(9) . 6_556 ?
O13 W4 O8 161.1(10) . 6_556 ?
O10 W4 O8 87.5(9) . 6_556 ?
O17 W4 O3 154.4(8) . . ?
O19 W4 O3 98.0(8) . . ?
O13 W4 O3 97.2(9) . . ?
O10 W4 O3 64.7(9) . . ?
O8 W4 O3 64.6(8) 6_556 . ?
O17 W4 O4 158.2(8) . 6_556 ?
O19 W4 O4 63.9(8) . 6_556 ?
O13 W4 O4 66.3(8) . 6_556 ?
O10 W4 O4 99.7(8) . 6_556 ?
O8 W4 O4 96.0(9) 6_556 6_556 ?
O3 W4 O4 47.3(7) . 6_556 ?
O23 W5 O20 100.6(10) . . ?
O23 W5 O20 100.6(10) . 6_556 ?
O20 W5 O20 88.3(12) . 6_556 ?
O23 W5 O8 98.9(9) . . ?
O20 W5 O8 160.5(10) . . ?
O20 W5 O8 88.1(8) 6_556 . ?
O23 W5 O8 98.9(9) . 6_556 ?
O20 W5 O8 88.1(8) . 6_556 ?
O20 W5 O8 160.5(10) 6_556 6_556 ?
O8 W5 O8 88.9(13) . 6_556 ?
O23 W5 O3 155.7(6) . . ?
O20 W5 O3 63.6(9) . . ?
O20 W5 O3 97.4(10) 6_556 . ?
O8 W5 O3 97.9(9) . . ?
O8 W5 O3 64.0(8) 6_556 . ?
O23 W5 O3 155.7(6) . 6_556 ?
O20 W5 O3 97.4(10) . 6_556 ?
O20 W5 O3 63.6(9) 6_556 6_556 ?
O8 W5 O3 64.0(8) . 6_556 ?
O8 W5 O3 97.9(9) 6_556 6_556 ?
O3 W5 O3 48.6(11) . 6_556 ?
O12 W6 O5 101.4(13) . . ?
O12 W6 O7 100.9(12) . . ?
O5 W6 O7 90.4(8) . . ?
O12 W6 O22 99.8(9) . . ?
O5 W6 O22 89.5(9) . . ?
O7 W6 O22 158.9(11) . . ?
O12 W6 O13 97.6(11) . . ?
O5 W6 O13 161.0(12) . . ?
O7 W6 O13 85.4(9) . . ?
O22 W6 O13 87.9(7) . . ?
O12 W6 O1 156.5(10) . 6_556 ?
O5 W6 O1 65.9(10) . 6_556 ?
O7 W6 O1 61.3(11) . 6_556 ?
O22 W6 O1 99.7(8) . 6_556 ?
O13 W6 O1 96.1(9) . 6_556 ?
O12 W6 O4 156.2(10) . 6_556 ?
O5 W6 O4 95.8(11) . 6_556 ?
O7 W6 O4 95.3(10) . 6_556 ?
O22 W6 O4 63.8(7) . 6_556 ?
O13 W6 O4 66.2(8) . 6_556 ?
O1 W6 O4 47.1(8) 6_556 6_556 ?
O11 W7 O9 102.1(12) . . ?
O11 W7 O21 101.4(10) . . ?
O9 W7 O21 89.4(9) . . ?
O11 W7 O7 100.5(12) . . ?
O9 W7 O7 90.4(8) . . ?
O21 W7 O7 157.6(11) . . ?
O11 W7 O15 98.8(11) . . ?
O9 W7 O15 159.0(11) . . ?
O21 W7 O15 88.2(6) . . ?
O7 W7 O15 84.0(8) . . ?
O11 W7 O1 157.8(11) . 6_556 ?
O9 W7 O1 65.5(10) . 6_556 ?
O21 W7 O1 96.9(9) . 6_556 ?
O7 W7 O1 62.9(11) . 6_556 ?
O15 W7 O1 94.1(9) . 6_556 ?
O11 W7 O2 155.4(10) . . ?
O9 W7 O2 96.8(11) . . ?
O21 W7 O2 62.9(8) . . ?
O7 W7 O2 94.9(11) . . ?
O15 W7 O2 63.7(9) . . ?
O1 W7 O2 46.5(8) 6_556 . ?
O18 W8 O9 100.9(9) . . ?
O18 W8 O9 100.9(9) . 6_556 ?
O9 W8 O9 89.5(15) . 6_556 ?
O18 W8 O5 99.4(9) . 6_556 ?
O9 W8 O5 159.7(11) . 6_556 ?
O9 W8 O5 88.0(9) 6_556 6_556 ?
O18 W8 O5 99.4(9) . . ?
O9 W8 O5 88.0(9) . . ?
O9 W8 O5 159.7(11) 6_556 . ?
O5 W8 O5 87.4(15) 6_556 . ?
O18 W8 O1 155.0(6) . . ?
O9 W8 O1 97.6(10) . . ?
O9 W8 O1 62.4(9) 6_556 . ?
O5 W8 O1 63.5(9) 6_556 . ?
O5 W8 O1 97.9(10) . . ?
O18 W8 O1 155.0(6) . 6_556 ?
O9 W8 O1 62.4(9) . 6_556 ?
O9 W8 O1 97.6(10) 6_556 6_556 ?
O5 W8 O1 97.9(10) 6_556 6_556 ?
O5 W8 O1 63.5(9) . 6_556 ?
O1 W8 O1 49.9(12) . 6_556 ?
O4 Si1 O4 65.7(15) . 6_556 ?
O4 Si1 O2 178.7(12) . . ?
O4 Si1 O2 112.9(11) 6_556 . ?
O4 Si1 O2 112.9(11) . 6_556 ?
O4 Si1 O2 178.7(12) 6_556 6_556 ?
O2 Si1 O2 68.4(17) . 6_556 ?
O4 Si1 O3 72.6(11) . 6_556 ?
O4 Si1 O3 110.4(12) 6_556 6_556 ?
O2 Si1 O3 108.1(12) . 6_556 ?
O2 Si1 O3 68.8(11) 6_556 6_556 ?
O4 Si1 O3 110.4(12) . . ?
O4 Si1 O3 72.6(11) 6_556 . ?
O2 Si1 O3 68.8(11) . . ?
O2 Si1 O3 108.1(12) 6_556 . ?
O3 Si1 O3 73.4(16) 6_556 . ?
O4 Si1 O1 110.3(12) . 6_556 ?
O4 Si1 O1 71.6(11) 6_556 6_556 ?
O2 Si1 O1 69.1(12) . 6_556 ?
O2 Si1 O1 109.3(12) 6_556 6_556 ?
O3 Si1 O1 177.1(12) 6_556 6_556 ?
O3 Si1 O1 105.6(12) . 6_556 ?
O4 Si1 O1 71.6(11) . . ?
O4 Si1 O1 110.3(12) 6_556 . ?
O2 Si1 O1 109.3(12) . . ?
O2 Si1 O1 69.1(11) 6_556 . ?
O3 Si1 O1 105.6(12) 6_556 . ?
O3 Si1 O1 177.1(12) . . ?
O1 Si1 O1 75.3(17) 6_556 . ?
Si1 O1 W7 124.3(12) . 6_556 ?
Si1 O1 W6 120.7(12) . 6_556 ?
W7 O1 W6 98.0(9) 6_556 6_556 ?
Si1 O1 W8 117.3(12) . . ?
W7 O1 W8 95.4(8) 6_556 . ?
W6 O1 W8 94.6(8) 6_556 . ?
Si1 O2 O2 55.8(8) . 6_556 ?
Si1 O2 W3 122.7(13) . . ?
O2 O2 W3 66.9(6) 6_556 . ?
Si1 O2 W2 121.9(12) . . ?
O2 O2 W2 131.9(6) 6_556 . ?
W3 O2 W2 95.8(8) . . ?
Si1 O2 W7 120.1(12) . . ?
O2 O2 W7 130.5(6) 6_556 . ?
W3 O2 W7 95.3(8) . . ?
W2 O2 W7 94.1(8) . . ?
Si1 O3 W2 123.6(12) . . ?
Si1 O3 W4 120.3(12) . . ?
W2 O3 W4 96.2(8) . . ?
Si1 O3 W5 119.0(12) . . ?
W2 O3 W5 95.9(8) . . ?
W4 O3 W5 95.6(8) . . ?
Si1 O4 O4 57.1(8) . 6_556 ?
Si1 O4 W1 125.1(11) . . ?
O4 O4 W1 68.0(5) 6_556 . ?
Si1 O4 W6 120.6(11) . 6_556 ?
O4 O4 W6 131.6(5) 6_556 6_556 ?
W1 O4 W6 95.8(7) . 6_556 ?
Si1 O4 W4 119.9(11) . 6_556 ?
O4 O4 W4 132.0(5) 6_556 6_556 ?
W1 O4 W4 94.9(7) . 6_556 ?
W6 O4 W4 93.1(7) 6_556 6_556 ?
W6 O5 W8 135.8(13) . . ?
W3 O6 Cu2 156.1(10) . . ?
W7 O7 W6 136.6(17) . . ?
W4 O8 W5 135.8(12) 6_556 . ?
W7 O9 W8 136.6(13) . . ?
W4 O10 W2 133.9(13) . . ?
W4 O13 W6 134.2(11) . . ?
W2 O14 W3 134.5(10) . . ?
W2 O15 W7 137.7(12) . . ?
W4 O19 W1 134.9(11) . . ?
W5 O20 W2 135.7(12) . . ?
W7 O21 W3 137.1(11) . . ?
W6 O22 W1 134.4(11) . . ?
W1 O24 Cu2 142.9(12) . 3_556 ?
O25 Cu1 N1 172.2(9) . . ?
O25 Cu1 N3 91.9(4) . . ?
N1 Cu1 N3 87.9(4) . . ?
O25 Cu1 N3 91.9(4) . 6_556 ?
N1 Cu1 N3 87.9(4) . 6_556 ?
N3 Cu1 N3 174.7(9) . 6_556 ?
O25 Cu1 O1W 87.9(8) . . ?
N1 Cu1 O1W 99.9(9) . . ?
N3 Cu1 O1W 92.0(5) . . ?
N3 Cu1 O1W 92.0(5) 6_556 . ?
O25 Cu2 N4 91.0(4) . 6_556 ?
O25 Cu2 N4 91.0(4) . . ?
N4 Cu2 N4 177.4(9) 6_556 . ?
O25 Cu2 N2 175.4(7) . 7_565 ?
N4 Cu2 N2 88.9(4) 6_556 7_565 ?
N4 Cu2 N2 88.9(4) . 7_565 ?
O25 Cu2 O6 86.9(7) . . ?
N4 Cu2 O6 90.9(4) 6_556 . ?
N4 Cu2 O6 90.9(4) . . ?
N2 Cu2 O6 97.7(7) 7_565 . ?
O25 Cu2 O24 82.7(7) . 3_546 ?
N4 Cu2 O24 89.3(4) 6_556 3_546 ?
N4 Cu2 O24 89.3(4) . 3_546 ?
N2 Cu2 O24 92.7(7) 7_565 3_546 ?
O6 Cu2 O24 169.6(7) . 3_546 ?
O26 Cu3 O2W 180.000(8) . . ?
O26 Cu3 N5 90.7(8) . . ?
O2W Cu3 N5 89.3(8) . . ?
O26 Cu3 N5 90.7(8) . 2_665 ?
O2W Cu3 N5 89.3(8) . 2_665 ?
N5 Cu3 N5 178.7(15) . 2_665 ?
Cu1 O25 Cu2 131.3(9) . . ?
Cu1 O25 H25B 114.4 . . ?
Cu2 O25 H25B 114.4 . . ?
Cu3 O26 Cu3 180.000(1) 5_665 . ?
C1 N1 C10 118(3) . . ?
C1 N1 Cu1 122(2) . . ?
C10 N1 Cu1 120(2) . . ?
C6 N2 C7 117(2) . . ?
C6 N2 Cu2 118.9(19) . 7_665 ?
C7 N2 Cu2 124.5(18) . 7_665 ?
C15 N3 C11 113(2) . . ?
C15 N3 Cu1 121.0(18) . . ?
C11 N3 Cu1 126.2(16) . . ?
C20 N4 C16 113(2) . . ?
C20 N4 Cu2 124.3(18) . . ?
C16 N4 Cu2 122.4(13) . . ?
C25 N5 C21 118.1(12) . . ?
C25 N5 Cu3 124.0(17) . . ?
C21 N5 Cu3 117.4(18) . . ?
C29 N6 C28 115(4) . . ?
N1 C1 C2 125(3) . . ?
N1 C1 H1A 117.4 . . ?
C2 C1 H1A 117.4 . . ?
C3 C2 C1 118(3) . . ?
C3 C2 H2A 120.8 . . ?
C1 C2 H2A 120.8 . . ?
C2 C3 C9 114(3) . . ?
C2 C3 C4 123(2) . . ?
C9 C3 C4 123(3) . . ?
C8 C4 C5 115(3) . . ?
C8 C4 C3 123(3) . . ?
C5 C4 C3 122(3) . . ?
C6 C5 C4 121(4) . . ?
C6 C5 H5A 119.3 . . ?
C4 C5 H5A 119.3 . . ?
N2 C6 C5 123(3) . . ?
N2 C6 H6A 118.4 . . ?
C5 C6 H6A 118.4 . . ?
N2 C7 C8 123(3) . . ?
N2 C7 H7A 118.5 . . ?
C8 C7 H7A 118.5 . . ?
C4 C8 C7 120(3) . . ?
C4 C8 H8A 119.8 . . ?
C7 C8 H8A 119.8 . . ?
C10 C9 C3 119(3) . . ?
C10 C9 H9A 120.7 . . ?
C3 C9 H9A 120.7 . . ?
N1 C10 C9 126(3) . . ?
N1 C10 H10A 117.1 . . ?
C9 C10 H10A 117.1 . . ?
N3 C11 C12 126(3) . . ?
N3 C11 H11A 116.8 . . ?
C12 C11 H11A 116.8 . . ?
C13 C12 C11 121(2) . . ?
C13 C12 H12A 119.6 . . ?
C11 C12 H12A 119.6 . . ?
C12 C13 C14 115(2) . . ?
C12 C13 C13 123.4(14) . 6_557 ?
C14 C13 C13 121.9(14) . 6_557 ?
C13 C14 C15 120(2) . . ?
C13 C14 H14A 120.2 . . ?
C15 C14 H14A 120.2 . . ?
N3 C15 C14 126(3) . . ?
N3 C15 H15A 117.2 . . ?
C14 C15 H15A 117.2 . . ?
N4 C16 C17 126(2) . . ?
N4 C16 H16A 116.8 . . ?
C17 C16 H16A 116.8 . . ?
C18 C17 C16 117(2) . . ?
C18 C17 H17A 121.3 . . ?
C16 C17 H17A 121.3 . . ?
C17 C18 C19 119(2) . . ?
C17 C18 C18 121.1(15) . 6 ?
C19 C18 C18 119.3(13) . 6 ?
C18 C19 C20 114(2) . . ?
C18 C19 H19A 123.2 . . ?
C20 C19 H19A 123.2 . . ?
N4 C20 C19 129(3) . . ?
N4 C20 H20A 115.4 . . ?
C19 C20 H20A 115.4 . . ?
C22 C21 N5 120.5(13) . . ?
C22 C21 H21A 119.7 . . ?
N5 C21 H21A 119.8 . . ?
C21 C22 C23 121.0(12) . . ?
C21 C22 H22A 119.5 . . ?
C23 C22 H22A 119.5 . . ?
C22 C23 C24 118.1(12) . . ?
C22 C23 C26 123(2) . . ?
C24 C23 C26 119(2) . . ?
C25 C24 C23 120.9(13) . . ?
C25 C24 H24A 119.6 . . ?
C23 C24 H24A 119.6 . . ?
N5 C25 C24 120.5(13) . . ?
N5 C25 H25A 119.8 . . ?
C24 C25 H25A 119.8 . . ?
C27 C26 C23 123(4) . . ?
C27 C26 C30 115(4) . . ?
C23 C26 C30 122(3) . . ?
C28 C27 C26 121(5) . . ?
C28 C27 H27A 119.3 . . ?
C26 C27 H27A 119.3 . . ?
C27 C28 N6 125(6) . . ?
C27 C28 H28A 117.3 . . ?
N6 C28 H28A 117.3 . . ?
C30 C29 N6 120(4) . . ?
C30 C29 H29A 119.8 . . ?
N6 C29 H29A 119.8 . . ?
C29 C30 C26 123(4) . . ?
C29 C30 H30A 118.5 . . ?
C26 C30 H30A 118.5 . . ?

loop_
_geom_bond_atom_site_label_1
_geom_bond_atom_site_label_2
_geom_bond_distance
_geom_bond_site_symmetry_2
_geom_bond_publ_flag
W1 O24 1.72(2) . ?
W1 O19 1.898(18) 6_556 ?
W1 O19 1.898(18) . ?
W1 O22 1.901(15) . ?
W1 O22 1.901(15) 6_556 ?
W1 O4 2.31(2) 6_556 ?
W1 O4 2.31(2) . ?
W2 O16 1.710(14) . ?
W2 O15 1.876(18) . ?
W2 O14 1.893(14) . ?
W2 O20 1.902(17) . ?
W2 O10 1.91(2) . ?
W2 O3 2.34(2) . ?
W2 O2 2.40(2) . ?
W3 O6 1.768(18) . ?
W3 O21 1.883(16) . ?
W3 O21 1.883(16) 6_556 ?
W3 O14 1.894(15) 6_556 ?
W3 O14 1.894(15) . ?
W3 O2 2.31(2) 6_556 ?
W3 O2 2.31(2) . ?
W4 O17 1.735(17) . ?
W4 O19 1.869(18) . ?
W4 O13 1.891(17) . ?
W4 O10 1.90(2) . ?
W4 O8 1.90(2) 6_556 ?
W4 O3 2.36(2) . ?
W4 O4 2.41(2) 6_556 ?
W5 O23 1.67(2) . ?
W5 O20 1.889(16) . ?
W5 O20 1.889(16) 6_556 ?
W5 O8 1.90(2) . ?
W5 O8 1.90(2) 6_556 ?
W5 O3 2.39(2) . ?
W5 O3 2.39(2) 6_556 ?
W6 O12 1.705(19) . ?
W6 O5 1.84(2) . ?
W6 O7 1.89(2) . ?
W6 O22 1.897(17) . ?
W6 O13 1.909(16) . ?
W6 O1 2.35(2) 6_556 ?
W6 O4 2.41(2) 6_556 ?
W7 O11 1.74(2) . ?
W7 O9 1.847(18) . ?
W7 O21 1.858(15) . ?
W7 O7 1.873(19) . ?
W7 O15 1.892(17) . ?
W7 O1 2.29(2) 6_556 ?
W7 O2 2.40(2) . ?
W8 O18 1.75(2) . ?
W8 O9 1.89(2) . ?
W8 O9 1.89(2) 6_556 ?
W8 O5 1.93(2) 6_556 ?
W8 O5 1.93(2) . ?
W8 O1 2.40(2) . ?
W8 O1 2.40(2) 6_556 ?
Si1 O4 1.59(2) . ?
Si1 O4 1.59(2) 6_556 ?
Si1 O2 1.61(2) . ?
Si1 O2 1.61(2) 6_556 ?
Si1 O3 1.64(2) 6_556 ?
Si1 O3 1.64(2) . ?
Si1 O1 1.66(2) 6_556 ?
Si1 O1 1.66(2) . ?
O1 W7 2.29(2) 6_556 ?
O1 W6 2.35(2) 6_556 ?
O2 O2 1.81(5) 6_556 ?
O4 O4 1.73(4) 6_556 ?
O4 W6 2.41(2) 6_556 ?
O4 W4 2.41(2) 6_556 ?
O6 Cu2 2.276(19) . ?
O8 W4 1.90(2) 6_556 ?
O24 Cu2 2.44(2) 3_556 ?
Cu1 O25 1.893(16) . ?
Cu1 N1 2.01(2) . ?
Cu1 N3 2.036(15) . ?
Cu1 N3 2.036(15) 6_556 ?
Cu1 O1W 2.40(2) . ?
Cu2 O25 1.936(16) . ?
Cu2 N4 2.037(14) 6_556 ?
Cu2 N4 2.037(14) . ?
Cu2 N2 2.055(19) 7_565 ?
Cu2 O24 2.44(2) 3_546 ?
Cu3 O26 1.814(6) . ?
Cu3 O2W 1.92(3) . ?
Cu3 N5 2.05(2) . ?
Cu3 N5 2.05(2) 2_665 ?
O25 H25B 0.9300 . ?
O26 Cu3 1.814(6) 5_665 ?
N1 C1 1.23(4) . ?
N1 C10 1.24(4) . ?
N2 C6 1.30(4) . ?
N2 C7 1.30(4) . ?
N2 Cu2 2.055(19) 7_665 ?
N3 C15 1.27(3) . ?
N3 C11 1.29(3) . ?
N4 C20 1.19(3) . ?
N4 C16 1.29(3) . ?
N5 C25 1.367(10) . ?
N5 C21 1.370(10) . ?
N6 C29 1.37(6) . ?
N6 C28 1.40(7) . ?
C1 C2 1.42(4) . ?
C1 H1A 0.9300 . ?
C2 C3 1.39(4) . ?
C2 H2A 0.9300 . ?
C3 C9 1.40(4) . ?
C3 C4 1.46(4) . ?
C4 C8 1.30(4) . ?
C4 C5 1.39(5) . ?
C5 C6 1.32(5) . ?
C5 H5A 0.9300 . ?
C6 H6A 0.9300 . ?
C7 C8 1.40(5) . ?
C7 H7A 0.9300 . ?
C8 H8A 0.9300 . ?
C9 C10 1.39(5) . ?
C9 H9A 0.9300 . ?
C10 H10A 0.9300 . ?
C11 C12 1.36(4) . ?
C11 H11A 0.9300 . ?
C12 C13 1.30(3) . ?
C12 H12A 0.9300 . ?
C13 C14 1.36(3) . ?
C13 C13 1.47(4) 6_557 ?
C14 C15 1.38(4) . ?
C14 H14A 0.9300 . ?
C15 H15A 0.9300 . ?
C16 C17 1.35(3) . ?
C16 H16A 0.9300 . ?
C17 C18 1.31(3) . ?
C17 H17A 0.9300 . ?
C18 C19 1.35(3) . ?
C18 C18 1.60(4) 6 ?
C19 C20 1.40(4) . ?
C19 H19A 0.9300 . ?
C20 H20A 0.9300 . ?
C21 C22 1.367(9) . ?
C21 H21A 0.9300 . ?
C22 C23 1.368(9) . ?
C22 H22A 0.9300 . ?
C23 C24 1.369(9) . ?
C23 C26 1.38(4) . ?
C24 C25 1.369(10) . ?
C24 H24A 0.9300 . ?
C25 H25A 0.9300 . ?
C26 C27 1.33(5) . ?
C26 C30 1.45(5) . ?
C27 C28 1.30(6) . ?
C27 H27A 0.9300 . ?
C28 H28A 0.9300 . ?
C29 C30 1.32(5) . ?
C29 H29A 0.9300 . ?
C30 H30A 0.9300 . ?

loop_
_geom_hbond_atom_site_label_D
_geom_hbond_atom_site_label_H
_geom_hbond_atom_site_label_A
_geom_hbond_distance_DH
_geom_hbond_distance_HA
_geom_hbond_distance_DA
_geom_hbond_angle_DHA
_geom_hbond_site_symmetry_A
O25 H25B O22 0.93 2.51 3.32(2) 145.0 8_655
O25 H25B O22 0.93 2.51 3.32(2) 145.0 3_546
